data_2229370
loop_
_publ_author_name
'Zhao, Dan'
'Liang, Peng'
'Su, Ling'
'Chang, Huan'
'Yan, Shi'

_publ_section_title
;
 Al~0.5~Nb~1.5~(PO~4~)~3~
;
_journal_coeditor_code FJ2384
_journal_issue 3
_journal_name_full 'Acta Crystallographica Section E'
_journal_page_first i23
_journal_paper_doi 10.1107/S1600536811003886
_journal_volume 67
_journal_year 2011
_chemical_formula_iupac 'Al0.5 Nb1.5 (P O4)3'
_chemical_formula_moiety 'Al0.5 Nb1.5 O12 P3'
_chemical_formula_sum 'Al0.5 Nb1.5 O12 P3'
_chemical_formula_weight 437.76
_chemical_name_systematic
;
aluminium(III) triniobium(V) phosphate(V)
;
_space_group_IT_number 167
_symmetry_cell_setting trigonal
_symmetry_space_group_name_Hall '-R 3 2"c'
_symmetry_space_group_name_H-M 'R -3 c :H'
_atom_sites_solution_primary direct
_atom_sites_solution_secondary difmap
_audit_creation_method SHELXL-97
_cell_angle_alpha 90.00
_cell_angle_beta 90.00
_cell_angle_gamma 120.00
_cell_formula_units_Z 6
_cell_length_a 8.5679(6)
_cell_length_b 8.5679(6)
_cell_length_c 21.898(2)
_cell_measurement_reflns_used 247
_cell_measurement_temperature 293(2)
_cell_measurement_theta_max 24.98
_cell_measurement_theta_min 2.59
_cell_volume 1392.14(19)
_computing_cell_refinement '<i>SAINT</i> (Bruker, 1997)'
_computing_data_collection '<i>SMART</i> (Bruker, 1997)'
_computing_data_reduction '<i>SAINT</i> (Bruker, 1997)'
_computing_molecular_graphics '<i>DIAMOND</i> (Brandenburg, 2004)'
_computing_publication_material '<i>SHELXTL</i> (Sheldrick, 2008)'
_computing_structure_refinement '<i>SHELXL97</i> (Sheldrick, 2008)'
_computing_structure_solution '<i>SHELXS97</i> (Sheldrick, 2008)'
_diffrn_ambient_temperature 293(2)
_diffrn_measured_fraction_theta_full 1.000
_diffrn_measured_fraction_theta_max 1.000
_diffrn_measurement_device_type 'Bruker SMART 1K CCD area-detector'
_diffrn_measurement_method \w
_diffrn_radiation_monochromator graphite
_diffrn_radiation_source 'fine-focus sealed tube'
_diffrn_radiation_type MoK\a
_diffrn_radiation_wavelength 0.71073
_diffrn_reflns_av_R_equivalents 0.0285
_diffrn_reflns_av_sigmaI/netI 0.0139
_diffrn_reflns_limit_h_max 10
_diffrn_reflns_limit_h_min -7
_diffrn_reflns_limit_k_max 8
_diffrn_reflns_limit_k_min -10
_diffrn_reflns_limit_l_max 21
_diffrn_reflns_limit_l_min -26
_diffrn_reflns_number 2295
_diffrn_reflns_theta_full 25.68
_diffrn_reflns_theta_max 25.68
_diffrn_reflns_theta_min 3.32
_exptl_absorpt_coefficient_mu 2.512
_exptl_absorpt_correction_T_max 0.8847
_exptl_absorpt_correction_T_min 0.7044
_exptl_absorpt_correction_type multi-scan
_exptl_absorpt_process_details '(SADABS; Bruker, 1997)'
_exptl_crystal_colour colourless
_exptl_crystal_density_diffrn 3.133
_exptl_crystal_density_method 'not measured'
_exptl_crystal_description prism
_exptl_crystal_F_000 1254
_exptl_crystal_size_max 0.15
_exptl_crystal_size_mid 0.05
_exptl_crystal_size_min 0.05
_refine_diff_density_max 0.448
_refine_diff_density_min -0.388
_refine_ls_goodness_of_fit_ref 1.393
_refine_ls_matrix_type full
_refine_ls_number_parameters 27
_refine_ls_number_reflns 302
_refine_ls_number_restraints 0
_refine_ls_restrained_S_all 1.393
_refine_ls_R_factor_all 0.0275
_refine_ls_R_factor_gt 0.0269
_refine_ls_shift/su_max 0.000
_refine_ls_shift/su_mean 0.000
_refine_ls_structure_factor_coef Fsqd
_refine_ls_weighting_details 'calc w=1/[\s^2^(Fo^2^)+(0.0163P)^2^+17.3988P] where P=(Fo^2^+2Fc^2^)/3'
_refine_ls_weighting_scheme calc
_refine_ls_wR_factor_gt 0.0637
_refine_ls_wR_factor_ref 0.0638
_reflns_number_gt 298
_reflns_number_total 302
_reflns_threshold_expression I>2sigma(I)
_cod_data_source_file fj2384.cif
_cod_data_source_block I
_cod_original_sg_symbol_H-M 'R -3 c'
_cod_database_code 2229370
_cod_database_fobs_code 2229370

loop_
_symmetry_equiv_pos_as_xyz
'x, y, z'
'-y, x-y, z'
'-x+y, -x, z'
'x-y, -y, -z+1/2'
'-x, -x+y, -z+1/2'
'y, x, -z+1/2'
'x+2/3, y+1/3, z+1/3'
'-y+2/3, x-y+1/3, z+1/3'
'-x+y+2/3, -x+1/3, z+1/3'
'x-y+2/3, -y+1/3, -z+5/6'
'-x+2/3, -x+y+1/3, -z+5/6'
'y+2/3, x+1/3, -z+5/6'
'x+1/3, y+2/3, z+2/3'
'-y+1/3, x-y+2/3, z+2/3'
'-x+y+1/3, -x+2/3, z+2/3'
'x-y+1/3, -y+2/3, -z+7/6'
'-x+1/3, -x+y+2/3, -z+7/6'
'y+1/3, x+2/3, -z+7/6'
'-x, -y, -z'
'y, -x+y, -z'
'x-y, x, -z'
'-x+y, y, z-1/2'
'x, x-y, z-1/2'
'-y, -x, z-1/2'
'-x+2/3, -y+1/3, -z+1/3'
'y+2/3, -x+y+1/3, -z+1/3'
'x-y+2/3, x+1/3, -z+1/3'
'-x+y+2/3, y+1/3, z-1/6'
'x+2/3, x-y+1/3, z-1/6'
'-y+2/3, -x+1/3, z-1/6'
'-x+1/3, -y+2/3, -z+2/3'
'y+1/3, -x+y+2/3, -z+2/3'
'x-y+1/3, x+2/3, -z+2/3'
'-x+y+1/3, y+2/3, z+1/6'
'x+1/3, x-y+2/3, z+1/6'
'-y+1/3, -x+2/3, z+1/6'

loop_
_atom_site_type_symbol
_atom_site_label
_atom_site_fract_x
_atom_site_fract_y
_atom_site_fract_z
_atom_site_U_iso_or_equiv
_atom_site_adp_type
_atom_site_calc_flag
_atom_site_refinement_flags
_atom_site_occupancy
_atom_site_disorder_assembly
_atom_site_disorder_group
Nb Nb1 0.0000 0.0000 0.35896(3) 0.0091(2) Uani d SP 0.75 . .
Al Al1 0.0000 0.0000 0.35896(3) 0.0091(2) Uani d SP 0.25 . .
P P1 0.3333 0.38482(17) 0.4167 0.0143(4) Uani d S 1 . .
O O1 0.1675(4) 0.1984(4) 0.40796(12) 0.0173(6) Uani d . 1 . .
O O2 0.3025(4) 0.4696(4) 0.47305(12) 0.0194(7) Uani d . 1 . .

loop_
_atom_site_aniso_label
_atom_site_aniso_U_11
_atom_site_aniso_U_22
_atom_site_aniso_U_33
_atom_site_aniso_U_12
_atom_site_aniso_U_13
_atom_site_aniso_U_23
Nb1 0.0092(3) 0.0092(3) 0.0090(4) 0.00460(14) 0.000 0.000
Al1 0.0092(3) 0.0092(3) 0.0090(4) 0.00460(14) 0.000 0.000
P1 0.0179(8) 0.0126(5) 0.0141(7) 0.0089(4) -0.0043(6) -0.0022(3)
O1 0.0172(15) 0.0132(14) 0.0183(14) 0.0053(13) -0.0039(12) -0.0051(11)
O2 0.0253(16) 0.0164(15) 0.0162(14) 0.0102(14) -0.0008(12) -0.0052(11)

loop_
_atom_type_symbol
_atom_type_description
_atom_type_scat_dispersion_real
_atom_type_scat_dispersion_imag
_atom_type_scat_source
O O 0.0106 0.0060 'International Tables Vol C Tables 4.2.6.8 and 6.1.1.4'
Al Al 0.0645 0.0514 'International Tables Vol C Tables 4.2.6.8 and 6.1.1.4'
P P 0.1023 0.0942 'International Tables Vol C Tables 4.2.6.8 and 6.1.1.4'
Nb Nb -2.0727 0.6215 'International Tables Vol C Tables 4.2.6.8 and 6.1.1.4'

loop_
_geom_angle_atom_site_label_1
_geom_angle_atom_site_label_2
_geom_angle_atom_site_label_3
_geom_angle_site_symmetry_1
_geom_angle_site_symmetry_3
_geom_angle
_geom_angle_publ_flag
O1 Nb1 O1 . 3 91.63(12) ?
O1 Nb1 O1 . 2 91.63(12) ?
O1 Nb1 O1 3 2 91.63(12) ?
O1 Nb1 O2 . 30 89.81(12) ?
O1 Nb1 O2 3 30 89.86(12) ?
O1 Nb1 O2 2 30 177.90(12) ?
O1 Nb1 O2 . 28_445 177.90(12) ?
O1 Nb1 O2 3 28_445 89.81(12) ?
O1 Nb1 O2 2 28_445 89.86(12) ?
O2 Nb1 O2 30 28_445 88.66(12) ?
O1 Nb1 O2 . 29_455 89.86(12) ?
O1 Nb1 O2 3 29_455 177.90(12) ?
O1 Nb1 O2 2 29_455 89.81(12) ?
O2 Nb1 O2 30 29_455 88.66(12) ?
O2 Nb1 O2 28_445 29_455 88.66(12) ?
O2 P1 O2 . 11 111.3(2) ?
O2 P1 O1 . 11 110.32(15) ?
O2 P1 O1 11 11 107.91(16) ?
O2 P1 O1 . . 107.91(16) ?
O2 P1 O1 11 . 110.32(15) ?
O1 P1 O1 11 . 109.1(2) ?
P1 O1 Nb1 . . 152.96(18) ?
P1 O2 Al1 . 34 155.8(2) ?
P1 O2 Nb1 . 34 155.8(2) ?

loop_
_geom_bond_atom_site_label_1
_geom_bond_atom_site_label_2
_geom_bond_site_symmetry_2
_geom_bond_distance
_geom_bond_publ_flag
Nb1 O1 . 1.913(3) ?
Nb1 O1 3 1.913(3) ?
Nb1 O1 2 1.913(3) ?
Nb1 O2 30 1.949(3) ?
Nb1 O2 28_445 1.949(3) ?
Nb1 O2 29_455 1.949(3) ?
P1 O2 . 1.521(3) ?
P1 O2 11 1.521(3) ?
P1 O1 11 1.529(3) ?
P1 O1 . 1.529(3) ?
O2 Al1 34 1.949(3) ?
O2 Nb1 34 1.949(3) ?
